data_7210650
loop_
_publ_author_name
'Semerci, Fatih'
'Ye\,silel, Okan Zafer'
'Keskin, Seda'
'Darcan, Cihan'
'Ta\,s, Murat'
'Dal, Hakan'

_publ_section_title
;
 Construction of homo- and heterometallic-pyridine-2,3-dicarboxylate
 metallosupramolecular networks with structural diversity: 1D T5(2) water
 tape and unexpected coordination mode of pyridine-2,3-dicarboxylate
;
_journal_issue 6
_journal_name_full CrystEngComm
_journal_page_first 1244
_journal_paper_doi 10.1039/c2ce26675j
_journal_volume 15
_journal_year 2013
_chemical_formula_sum 'C14 H20 Cd Cu N2 O14'
_chemical_formula_weight 616.26
_space_group_crystal_system monoclinic
_space_group_IT_number 15
_space_group_name_Hall '-I 2ya'
_space_group_name_H-M_alt 'I 1 2/a 1'
_symmetry_space_group_name_Hall '-I 2ya'
_symmetry_space_group_name_H-M 'I 1 2/a 1'
_atom_sites_solution_hydrogens geom
_atom_sites_solution_primary direct
_atom_sites_solution_secondary difmap
_audit_creation_method SHELXL-97
_cell_angle_alpha 90.00
_cell_angle_beta 107.66
_cell_angle_gamma 90.00
_cell_formula_units_Z 4
_cell_length_a 16.435
_cell_length_b 7.076
_cell_length_c 20.060
_cell_measurement_reflns_used 3250
_cell_measurement_temperature 293(2)
_cell_volume 2222.919
_computing_cell_refinement 'Bruker SAINT'
_computing_data_collection 'Bruker APEX2'
_computing_data_reduction 'Bruker SAINT'
_computing_molecular_graphics
;
O. V. Dolomanov, L. J. Bourhis, R. J. Gildea, J. A. K. Howard and H. Puschmann,
OLEX2: a complete structure solution, refinement and analysis program.
J. Appl. Cryst. (2009). 42, 339-341.
;
_computing_publication_material
;
O. V. Dolomanov, L. J. Bourhis, R. J. Gildea, J. A. K. Howard and H. Puschmann,
OLEX2: a complete structure solution, refinement and analysis program.
J. Appl. Cryst. (2009). 42, 339-341.
;
_computing_structure_refinement
;
SHELXL, G.M. Sheldrick, Acta Cryst.
2008). A64, 112-122
;
_computing_structure_solution 'SHELXS-97 (Sheldrick, 2008)'
_diffrn_ambient_temperature 293(2)
_diffrn_measured_fraction_theta_full 0.970
_diffrn_measured_fraction_theta_max 0.548
_diffrn_measurement_device_type 'Bruker APEX-II CCD'
_diffrn_measurement_method '\f and \w scans'
_diffrn_radiation_monochromator graphite
_diffrn_radiation_source 'fine-focus sealed tube'
_diffrn_radiation_type MoK\a
_diffrn_radiation_wavelength 0.71073
_diffrn_reflns_av_R_equivalents 0.0380
_diffrn_reflns_av_sigmaI/netI 0.0478
_diffrn_reflns_limit_h_max 21
_diffrn_reflns_limit_h_min -26
_diffrn_reflns_limit_k_max 8
_diffrn_reflns_limit_k_min -9
_diffrn_reflns_limit_l_max 22
_diffrn_reflns_limit_l_min -18
_diffrn_reflns_number 7208
_diffrn_reflns_theta_full 25.00
_diffrn_reflns_theta_max 35.44
_diffrn_reflns_theta_min 2.13
_diffrn_standards_number 0
_exptl_absorpt_coefficient_mu 1.984
_exptl_absorpt_correction_type none
_exptl_crystal_density_diffrn 1.841
_exptl_crystal_density_method 'not measured'
_exptl_crystal_F_000 1228
_exptl_crystal_size_max 0.241
_exptl_crystal_size_mid 0.182
_exptl_crystal_size_min 0.171
_refine_diff_density_max 4.571
_refine_diff_density_min -1.597
_refine_diff_density_rms 0.276
_refine_ls_extinction_method none
_refine_ls_goodness_of_fit_ref 1.070
_refine_ls_hydrogen_treatment constr
_refine_ls_matrix_type full
_refine_ls_number_parameters 153
_refine_ls_number_reflns 2776
_refine_ls_number_restraints 0
_refine_ls_restrained_S_all 1.070
_refine_ls_R_factor_all 0.0929
_refine_ls_R_factor_gt 0.0771
_refine_ls_shift/su_max 0.177
_refine_ls_shift/su_mean 0.009
_refine_ls_structure_factor_coef Fsqd
_refine_ls_weighting_details 'calc w=1/[\s^2^(Fo^2^)+(0.1797P)^2^+7.5366P] where P=(Fo^2^+2Fc^2^)/3'
_refine_ls_weighting_scheme calc
_refine_ls_wR_factor_gt 0.2406
_refine_ls_wR_factor_ref 0.2592
_reflns_number_gt 2124
_reflns_number_total 2776
_reflns_threshold_expression >2sigma(I)
_cod_data_source_file c2ce26675j.txt
_cod_data_source_block 5
_cod_original_cell_volume 2222.9
_cod_database_code 7210650

loop_
_symmetry_equiv_pos_as_xyz
'x, y, z'
'-x+1/2, y, -z'
'x+1/2, y+1/2, z+1/2'
'-x+1, y+1/2, -z+1/2'
'-x, -y, -z'
'x-1/2, -y, z'
'-x+1/2, -y+1/2, -z+1/2'
'x, -y+1/2, z+1/2'

loop_
_atom_site_label
_atom_site_type_symbol
_atom_site_fract_x
_atom_site_fract_y
_atom_site_fract_z
_atom_site_U_iso_or_equiv
_atom_site_adp_type
_atom_site_occupancy
_atom_site_symmetry_multiplicity
_atom_site_calc_flag
_atom_site_refinement_flags
C1 C 0.4087(3) 0.3495(10) 0.3434(4) 0.0378(17) Uani 1 1 d .
C2 C 0.4661(3) 0.4984(10) 0.3645(4) 0.0373(16) Uani 1 1 d .
C6 C 0.4637(3) 0.6600(10) 0.4130(4) 0.0360(16) Uani 1 1 d .
C5 C 0.5662(5) 0.7772(12) 0.3891(6) 0.056(3) Uani 1 1 d .
H5 H 0.6042 0.8762 0.3915 0.067 Uiso 1 1 calc R
C4 C 0.5736(4) 0.6172(12) 0.3456(5) 0.052(2) Uani 1 1 d .
H4 H 0.6179 0.6184 0.3256 0.063 Uiso 1 1 calc R
C3 C 0.5237(4) 0.4769(11) 0.3332(5) 0.0461(19) Uani 1 1 d .
H3 H 0.5278 0.3736 0.3057 0.055 Uiso 1 1 calc R
C7 C 0.4094(4) 0.7000(11) 0.4561(4) 0.0382(17) Uani 1 1 d .
N1 N 0.5133(3) 0.7983(9) 0.4249(4) 0.0421(16) Uani 1 1 d .
O4 O 0.3562(2) 0.3922(7) 0.2813(3) 0.0414(13) Uani 1 1 d .
O3 O 0.4191(3) 0.1969(8) 0.3809(4) 0.0545(17) Uani 1 1 d .
O2 O 0.3615(3) 0.5834(8) 0.4529(4) 0.0552(17) Uani 1 1 d .
O6 O 0.3051(3) -0.0227(8) 0.3077(4) 0.0622(19) Uani 1 1 d .
H6A H 0.3296 -0.0864 0.2829 0.093 Uiso 1 1 d R
H6B H 0.3420 0.0038 0.3473 0.093 Uiso 1 1 d R
Cu1 Cu 0.5000 1.0000 0.5000 0.0445(4) Uani 1 2 d S
Cd1 Cd 0.2500 0.2500 0.2500 0.0388(3) Uani 1 2 d S
O1 O 0.4165(3) 0.8556(8) 0.4976(3) 0.0480(15) Uani 1 1 d .
O5 O 0.3439(7) 0.7369(10) 0.2009(7) 0.098(4) Uani 1 1 d G
H5A H 0.3446 0.6226 0.2141 0.146 Uiso 1 1 d G
H5B H 0.3388 0.7403 0.1575 0.146 Uiso 1 1 d G
O7 O 0.2510(3) 0.3312(11) 0.3867(4) 0.0600(18) Uani 1 1 d .
H7A H 0.2758 0.2418 0.4138 0.090 Uiso 1 1 d R
H7B H 0.2777 0.4344 0.4002 0.090 Uiso 1 1 d R

loop_
_atom_site_aniso_label
_atom_site_aniso_U_11
_atom_site_aniso_U_22
_atom_site_aniso_U_33
_atom_site_aniso_U_23
_atom_site_aniso_U_13
_atom_site_aniso_U_12
C1 0.0154(19) 0.035(3) 0.058(5) -0.002(3) 0.003(2) -0.005(2)
C2 0.0141(19) 0.035(3) 0.059(5) 0.003(3) 0.005(2) -0.005(2)
C6 0.0121(18) 0.032(3) 0.058(5) 0.003(3) 0.002(2) -0.008(2)
C5 0.023(3) 0.043(4) 0.100(8) 0.004(4) 0.015(4) -0.011(3)
C4 0.019(2) 0.055(5) 0.084(7) 0.003(4) 0.016(3) -0.007(3)
C3 0.021(2) 0.048(4) 0.070(6) -0.007(4) 0.016(3) -0.004(3)
C7 0.020(2) 0.033(3) 0.056(5) -0.001(3) 0.002(3) -0.011(2)
N1 0.0154(19) 0.035(3) 0.069(5) -0.001(3) 0.002(2) -0.008(2)
O4 0.0105(14) 0.037(3) 0.069(4) 0.001(2) 0.0003(18) -0.0048(15)
O3 0.021(2) 0.038(3) 0.093(5) 0.011(3) -0.001(3) -0.006(2)
O2 0.0213(19) 0.046(3) 0.099(5) -0.016(3) 0.019(3) -0.021(2)
O6 0.021(2) 0.046(3) 0.106(6) 0.000(3) -0.001(3) 0.002(2)
Cu1 0.0166(4) 0.0377(7) 0.0755(11) -0.0095(6) 0.0086(5) -0.0131(4)
Cd1 0.0127(3) 0.0348(5) 0.0632(7) -0.0048(3) 0.0029(3) -0.00313(19)
O1 0.0184(17) 0.041(3) 0.083(4) -0.012(3) 0.014(2) -0.0127(18)
O5 0.073(6) 0.044(4) 0.191(12) 0.015(5) 0.063(8) 0.000(3)
O7 0.0209(19) 0.070(4) 0.088(5) -0.016(4) 0.015(3) -0.010(2)

loop_
_atom_type_symbol
_atom_type_description
_atom_type_scat_dispersion_real
_atom_type_scat_dispersion_imag
_atom_type_scat_source
C C 0.0033 0.0016 'International Tables Vol C Tables 4.2.6.8 and 6.1.1.4'
H H 0.0000 0.0000 'International Tables Vol C Tables 4.2.6.8 and 6.1.1.4'
Cd Cd -0.8075 1.2024 'International Tables Vol C Tables 4.2.6.8 and 6.1.1.4'
Cu Cu 0.3201 1.2651 'International Tables Vol C Tables 4.2.6.8 and 6.1.1.4'
N N 0.0061 0.0033 'International Tables Vol C Tables 4.2.6.8 and 6.1.1.4'
O O 0.0106 0.0060 'International Tables Vol C Tables 4.2.6.8 and 6.1.1.4'

loop_
_geom_angle_atom_site_label_1
_geom_angle_atom_site_label_2
_geom_angle_atom_site_label_3
_geom_angle
_geom_angle_site_symmetry_1
_geom_angle_site_symmetry_3
O3 C1 O4 132.3(6) . .
O3 C1 C2 119.7(7) . .
O4 C1 C2 107.6(6) . .
C3 C2 C1 106.9(7) . .
C3 C2 C6 124.6(6) . .
C1 C2 C6 128.5(6) . .
N1 C6 C7 102.6(7) . .
N1 C6 C2 125.0(7) . .
C7 C6 C2 132.4(5) . .
N1 C5 C4 127.9(7) . .
C3 C4 C5 124.1(8) . .
C4 C3 C2 109.9(8) . .
O2 C7 O1 123.6(8) . .
O2 C7 C6 111.6(7) . .
O1 C7 C6 124.7(6) . .
C6 N1 C5 108.3(7) . .
C6 N1 Cu1 117.3(6) . .
C5 N1 Cu1 134.3(5) . .
C1 O4 Cd1 116.9(4) . .
O1 Cu1 O1 180.0 . 5_676
O1 Cu1 N1 99.6(2) . 5_676
O1 Cu1 N1 80.4(2) 5_676 5_676
O1 Cu1 N1 80.4(2) . .
O1 Cu1 N1 99.6(2) 5_676 .
N1 Cu1 N1 179.999(1) 5_676 .
O4 Cd1 O4 180.0 . 7
O4 Cd1 O6 95.4(2) . .
O4 Cd1 O6 84.6(2) 7 .
O4 Cd1 O6 84.6(2) . 7
O4 Cd1 O6 95.4(2) 7 7
O6 Cd1 O6 180.00(15) . 7
O4 Cd1 O7 80.8(2) . .
O4 Cd1 O7 99.2(2) 7 .
O6 Cd1 O7 78.1(3) . .
O6 Cd1 O7 101.9(3) 7 .
C7 O1 Cu1 114.9(5) . .

loop_
_geom_bond_atom_site_label_1
_geom_bond_atom_site_label_2
_geom_bond_distance
_geom_bond_site_symmetry_2
C1 O3 1.298(10) .
C1 O4 1.316(9) .
C1 C2 1.391(8) .
C2 C3 1.294(10) .
C2 C6 1.510(11) .
C6 N1 1.249(8) .
C6 C7 1.446(11) .
C5 N1 1.293(12) .
C5 C4 1.458(14) .
C4 C3 1.263(10) .
C7 O2 1.128(8) .
C7 O1 1.364(10) .
N1 Cu1 2.134(7) .
O4 Cd1 1.947(4) .
O6 Cd1 2.291(6) .
Cu1 O1 1.700(4) .
Cu1 O1 1.700(4) 5_676
Cu1 N1 2.134(7) 5_676
Cd1 O4 1.947(4) 7
Cd1 O6 2.291(6) 7
Cd1 O7 2.798(7) .

loop_
_geom_hbond_atom_site_label_D
_geom_hbond_atom_site_label_H
_geom_hbond_atom_site_label_A
_geom_hbond_distance_DH
_geom_hbond_distance_HA
_geom_hbond_distance_DA
_geom_hbond_angle_DHA
O6 H6B O3 0.86 1.85 2.532(8) 135.4
O7 H7A O3 0.85 2.65 2.957(8) 102.7
O7 H7B O2 0.85 1.80 2.605(8) 156.4
